data_7246750
loop_
_publ_author_name
'Zhou, Fuli'
'Body, Carole'
'Robeyns, Koen'
'Leyssens, Tom'
'Shemchuk, Oleksii'

_publ_section_title
;
 On the pairwise cocrystallization of racemic compounds
;
_journal_issue 20
_journal_name_full CrystEngComm
_journal_page_first 3060
_journal_page_last 3065
_journal_paper_doi 10.1039/D3CE00226H
_journal_volume 25
_journal_year 2023
_chemical_formula_moiety '2(C15 H13 F O2), C8 H14 N2 O2'
_chemical_formula_sum 'C38 H40 F2 N2 O6'
_chemical_formula_weight 658.72
_space_group_crystal_system monoclinic
_space_group_IT_number 14
_space_group_name_Hall '-P 2ybc'
_space_group_name_H-M_alt 'P 1 21/c 1'
_atom_sites_solution_hydrogens geom
_atom_sites_solution_primary dual
_audit_creation_method SHELXL-2018/3
_audit_update_record
;
2023-03-09 deposited with the CCDC.	2023-04-28 downloaded from the CCDC.
;
_cell_angle_alpha 90
_cell_angle_beta 94.307(5)
_cell_angle_gamma 90
_cell_formula_units_Z 4
_cell_length_a 5.9135(3)
_cell_length_b 18.5470(9)
_cell_length_c 31.3947(16)
_cell_measurement_reflns_used 2283
_cell_measurement_temperature 297(2)
_cell_measurement_theta_max 20.5350
_cell_measurement_theta_min 2.8140
_cell_volume 3433.6(3)
_computing_cell_refinement
;
CrysAlisPro, Agilent Technologies,
Version 1.171.37.35 (release 13-08-2014 CrysAlis171 .NET)
(compiled Aug 13 2014,18:06:01)
;
_computing_data_collection MAR
_computing_data_reduction
;
CrysAlisPro, Agilent Technologies,
Version 1.171.37.35 (release 13-08-2014 CrysAlis171 .NET)
(compiled Aug 13 2014,18:06:01)
;
_computing_molecular_graphics 'MERCURY (Macrae et al., 2008)'
_computing_publication_material
;
'MERCURY (Macrae et al., 2008), Platon (Spek, 2009)'
;
_computing_structure_refinement 'SHELXL-2018/3 (Sheldrick, 2018)'
_computing_structure_solution 'SHELXT (Sheldrick, 2015)'
_diffrn_ambient_temperature 297(2)
_diffrn_measured_fraction_theta_full 0.993
_diffrn_measured_fraction_theta_max 0.993
_diffrn_measurement_device_type 'MAR345 image plate'
_diffrn_measurement_method
;
'150 images, \D\F 1.2\% '
;
_diffrn_radiation_type MoK\a
_diffrn_radiation_wavelength 0.71073
_diffrn_reflns_av_R_equivalents 0.0571
_diffrn_reflns_av_unetI/netI 0.0548
_diffrn_reflns_Laue_measured_fraction_full 0.993
_diffrn_reflns_Laue_measured_fraction_max 0.993
_diffrn_reflns_limit_h_max 5
_diffrn_reflns_limit_h_min -5
_diffrn_reflns_limit_k_max 18
_diffrn_reflns_limit_k_min -18
_diffrn_reflns_limit_l_max 31
_diffrn_reflns_limit_l_min -29
_diffrn_reflns_number 12226
_diffrn_reflns_point_group_measured_fraction_full 0.993
_diffrn_reflns_point_group_measured_fraction_max 0.993
_diffrn_reflns_theta_full 20.821
_diffrn_reflns_theta_max 20.821
_diffrn_reflns_theta_min 2.825
_diffrn_source 'Incoatec microfocus source'
_exptl_absorpt_coefficient_mu 0.093
_exptl_absorpt_correction_T_max 1.00000
_exptl_absorpt_correction_T_min 0.91282
_exptl_absorpt_correction_type multi-scan
_exptl_absorpt_process_details
;
CrysAlisPro, Agilent Technologies,
Version 1.171.37.35 (release 13-08-2014 CrysAlis171 .NET)
(compiled Aug 13 2014,18:06:01)
Empirical absorption correction using spherical harmonics,
 implemented in SCALE3 ABSPACK scaling algorithm.
;
_exptl_crystal_colour colourless
_exptl_crystal_density_diffrn 1.274
_exptl_crystal_description needle
_exptl_crystal_F_000 1392
_exptl_crystal_size_max 0.30
_exptl_crystal_size_mid 0.02
_exptl_crystal_size_min 0.01
_refine_diff_density_max 0.280
_refine_diff_density_min -0.205
_refine_diff_density_rms 0.037
_refine_ls_extinction_method none
_refine_ls_goodness_of_fit_ref 1.143
_refine_ls_hydrogen_treatment constr
_refine_ls_matrix_type full
_refine_ls_number_parameters 436
_refine_ls_number_reflns 3561
_refine_ls_number_restraints 0
_refine_ls_restrained_S_all 1.143
_refine_ls_R_factor_all 0.1154
_refine_ls_R_factor_gt 0.0707
_refine_ls_shift/su_max 0.000
_refine_ls_shift/su_mean 0.000
_refine_ls_structure_factor_coef Fsqd
_refine_ls_weighting_details 'w=1/[\s^2^(Fo^2^)+(0.0232P)^2^+4.9350P] where P=(Fo^2^+2Fc^2^)/3'
_refine_ls_weighting_scheme calc
_refine_ls_wR_factor_gt 0.1271
_refine_ls_wR_factor_ref 0.1414
_reflns_Friedel_coverage 0.000
_reflns_number_gt 2377
_reflns_number_total 3561
_reflns_threshold_expression 'I > 2\s(I)'
_cod_data_source_file d3ce00226h2.cif
_cod_data_source_block alex_fl175
_cod_depositor_comments 'Adding full bibliography for 7246740--7246756.cif.'
_cod_original_sg_symbol_H-M 'P 21/c'
_cod_database_code 7246750
_shelx_shelxl_version_number 2018/3
_shelx_space_group_comment
;
The symmetry employed for this shelxl refinement is uniquely defined
by the following loop, which should always be used as a source of
symmetry information in preference to the above space-group names.
They are only intended as comments.
;

loop_
_space_group_symop_operation_xyz
'x, y, z'
'-x, y+1/2, -z+1/2'
'-x, -y, -z'
'x, -y-1/2, z-1/2'

loop_
_atom_site_label
_atom_site_type_symbol
_atom_site_fract_x
_atom_site_fract_y
_atom_site_fract_z
_atom_site_U_iso_or_equiv
_atom_site_adp_type
_atom_site_occupancy
_atom_site_site_symmetry_order
_atom_site_calc_flag
_atom_site_refinement_flags_posn
_atom_site_refinement_flags_adp
_atom_site_refinement_flags_occupancy
_atom_site_disorder_assembly
_atom_site_disorder_group
F1 F 0.3264(5) 0.95764(18) 0.45525(10) 0.0768(10) Uani 1 1 d . . . . .
C2 C 0.1588(9) 0.9243(3) 0.47527(18) 0.0488(14) Uani 1 1 d . . . . .
C3 C -0.0297(9) 0.8996(3) 0.45055(17) 0.0493(14) Uani 1 1 d . . . . .
C4 C -0.1978(9) 0.8695(3) 0.47338(18) 0.0552(15) Uani 1 1 d . . . . .
H4 H -0.331113 0.853595 0.458753 0.066 Uiso 1 1 calc R U . . .
C5 C -0.1723(10) 0.8624(3) 0.51767(19) 0.0600(16) Uani 1 1 d . . . . .
H5 H -0.287300 0.841255 0.532018 0.072 Uiso 1 1 calc R U . . .
C6 C 0.0229(10) 0.8865(3) 0.54059(17) 0.0535(15) Uani 1 1 d . . . . .
C7 C 0.1882(9) 0.9182(3) 0.51840(19) 0.0555(15) Uani 1 1 d . . . . .
H7 H 0.320080 0.935445 0.532928 0.067 Uiso 1 1 calc R U . . .
C8 C 0.0596(10) 0.8760(3) 0.58890(18) 0.0675(17) Uani 1 1 d . . . . .
H8 H 0.185909 0.907158 0.599186 0.081 Uiso 1 1 calc R U . . .
C9 C -0.1385(12) 0.8951(3) 0.6133(2) 0.096(2) Uani 1 1 d . . . . .
H9A H -0.176313 0.944962 0.608565 0.144 Uiso 1 1 calc R U . . .
H9B H -0.101004 0.887160 0.643206 0.144 Uiso 1 1 calc R U . . .
H9C H -0.265794 0.865587 0.603820 0.144 Uiso 1 1 calc R U . . .
C10 C 0.1367(12) 0.7981(3) 0.59600(18) 0.0617(16) Uani 1 1 d . . . . .
O11 O 0.3309(8) 0.7820(2) 0.60303(15) 0.0927(15) Uani 1 1 d . . . . .
O12 O -0.0265(6) 0.7499(2) 0.59126(12) 0.0755(12) Uani 1 1 d . . . . .
H12 H 0.026807 0.709486 0.595520 0.113 Uiso 1 1 calc R U . . .
C13 C -0.0532(10) 0.9063(3) 0.40320(18) 0.0531(15) Uani 1 1 d . . . . .
C14 C 0.1145(10) 0.8837(3) 0.3777(2) 0.0644(17) Uani 1 1 d . . . . .
H14 H 0.249632 0.864962 0.390167 0.077 Uiso 1 1 calc R U . . .
C15 C 0.0810(12) 0.8889(3) 0.3341(2) 0.082(2) Uani 1 1 d . . . . .
H15 H 0.193472 0.872910 0.317187 0.098 Uiso 1 1 calc R U . . .
C16 C -0.1153(14) 0.9173(4) 0.3149(2) 0.092(2) Uani 1 1 d . . . . .
H16 H -0.136042 0.920751 0.285333 0.110 Uiso 1 1 calc R U . . .
C17 C -0.2804(12) 0.9407(4) 0.3401(2) 0.085(2) Uani 1 1 d . . . . .
H17 H -0.413203 0.960759 0.327497 0.102 Uiso 1 1 calc R U . . .
C18 C -0.2507(10) 0.9344(3) 0.38387(19) 0.0635(16) Uani 1 1 d . . . . .
H18 H -0.365258 0.949411 0.400581 0.076 Uiso 1 1 calc R U . . .
F21 F 1.0985(5) 0.85976(18) 0.87589(10) 0.0787(10) Uani 1 1 d . . . . .
C22 C 1.2592(10) 0.8268(3) 0.8534(2) 0.0590(16) Uani 1 1 d . . . . .
C23 C 1.4435(9) 0.7973(3) 0.87665(18) 0.0483(14) Uani 1 1 d . . . . .
C24 C 1.6031(10) 0.7661(3) 0.8522(2) 0.0637(17) Uani 1 1 d . . . . .
H24 H 1.731316 0.744843 0.865811 0.076 Uiso 1 1 calc R U . . .
C25 C 1.5771(11) 0.7658(3) 0.8085(2) 0.0711(18) Uani 1 1 d . . . . .
H25 H 1.687464 0.744067 0.793196 0.085 Uiso 1 1 calc R U . . .
C26 C 1.3917(12) 0.7968(3) 0.78658(19) 0.0664(17) Uani 1 1 d . . . . .
C27 C 1.2287(10) 0.8279(3) 0.8099(2) 0.0648(17) Uani 1 1 d . . . . .
H27 H 1.100616 0.849177 0.796217 0.078 Uiso 1 1 calc R U . . .
C28 C 1.3678(12) 0.7984(4) 0.73777(19) 0.095(2) Uani 1 1 d . . . . .
H28 H 1.491244 0.767834 0.728984 0.114 Uiso 1 1 calc R U . . .
C29 C 1.4027(14) 0.8670(4) 0.7180(2) 0.139(4) Uani 1 1 d . . . . .
H29A H 1.552355 0.884220 0.726598 0.208 Uiso 1 1 calc R U . . .
H29B H 1.292533 0.900865 0.726816 0.208 Uiso 1 1 calc R U . . .
H29C H 1.386516 0.861758 0.687549 0.208 Uiso 1 1 calc R U . . .
C30 C 1.1544(12) 0.7601(4) 0.7216(2) 0.0731(19) Uani 1 1 d . . . . .
O31 O 1.0071(10) 0.7869(3) 0.70062(19) 0.150(3) Uani 1 1 d . . . . .
O32 O 1.1447(7) 0.6931(3) 0.73253(14) 0.0995(16) Uani 1 1 d . . . . .
H32 H 1.024370 0.675689 0.722695 0.149 Uiso 1 1 calc R U . . .
C33 C 1.4733(9) 0.7994(3) 0.92401(17) 0.0480(14) Uani 1 1 d . . . . .
C34 C 1.6745(9) 0.8239(3) 0.94428(19) 0.0593(16) Uani 1 1 d . . . . .
H34 H 1.790157 0.839601 0.928043 0.071 Uiso 1 1 calc R U . . .
C35 C 1.7058(11) 0.8253(3) 0.9882(2) 0.0708(18) Uani 1 1 d . . . . .
H35 H 1.842416 0.841670 1.001346 0.085 Uiso 1 1 calc R U . . .
C36 C 1.5369(13) 0.8028(3) 1.0126(2) 0.0755(19) Uani 1 1 d . . . . .
H36 H 1.557509 0.804350 1.042202 0.091 Uiso 1 1 calc R U . . .
C37 C 1.3375(11) 0.7781(3) 0.9929(2) 0.0686(17) Uani 1 1 d . . . . .
H37 H 1.223119 0.762245 1.009422 0.082 Uiso 1 1 calc R U . . .
C38 C 1.3038(10) 0.7764(3) 0.94905(19) 0.0599(16) Uani 1 1 d . . . . .
H38 H 1.166855 0.759882 0.936175 0.072 Uiso 1 1 calc R U . . .
O41 O 0.1043(7) 0.6128(2) 0.59685(14) 0.0811(14) Uani 1 1 d . . . . .
C42 C 0.2683(11) 0.5743(3) 0.59291(19) 0.0603(17) Uani 1 1 d . . . . .
C43 C 0.3198(12) 0.5320(3) 0.5544(2) 0.086(2) Uani 1 1 d . . . . .
H43A H 0.299229 0.561536 0.528847 0.104 Uiso 1 1 calc R U . . .
H43B H 0.221592 0.490233 0.550916 0.104 Uiso 1 1 calc R U . . .
C44 C 0.5655(12) 0.5091(4) 0.5623(2) 0.090(2) Uani 1 1 d . . . . .
H44A H 0.665319 0.542139 0.548759 0.108 Uiso 1 1 calc R U . . .
H44B H 0.588336 0.460834 0.551548 0.108 Uiso 1 1 calc R U . . .
C45 C 0.6070(10) 0.5117(3) 0.6105(2) 0.081(2) Uani 1 1 d . . . . .
H45A H 0.587425 0.464429 0.622980 0.097 Uiso 1 1 calc R U . . .
H45B H 0.758543 0.529041 0.618938 0.097 Uiso 1 1 calc R U . . .
N46 N 0.4357(7) 0.5619(2) 0.62344(14) 0.0565(12) Uani 1 1 d . . . . .
C47 C 0.4324(9) 0.5874(3) 0.66693(17) 0.0566(15) Uani 1 1 d . . . . .
H47 H 0.295215 0.616622 0.668421 0.068 Uiso 1 1 calc R U . . .
C48 C 0.6356(10) 0.6370(3) 0.67772(19) 0.0580(16) Uani 1 1 d . . . . .
O49 O 0.7831(7) 0.6202(2) 0.70571(13) 0.0803(13) Uani 1 1 d . . . . .
N50 N 0.6419(8) 0.6969(3) 0.65595(14) 0.0740(15) Uani 1 1 d . . . . .
H50A H 0.752566 0.726538 0.660939 0.089 Uiso 1 1 calc R U . . .
H50B H 0.535483 0.706657 0.636638 0.089 Uiso 1 1 calc R U . . .
C51 C 0.4210(10) 0.5273(3) 0.69940(19) 0.0781(19) Uani 1 1 d . . . . .
H51A H 0.419135 0.548236 0.727681 0.094 Uiso 1 1 calc R U . . .
H51B H 0.556331 0.497841 0.698932 0.094 Uiso 1 1 calc R U . . .
C52 C 0.2141(11) 0.4797(4) 0.6911(2) 0.114(3) Uani 1 1 d . . . . .
H52A H 0.218674 0.456858 0.663774 0.171 Uiso 1 1 calc R U . . .
H52B H 0.079433 0.508483 0.691457 0.171 Uiso 1 1 calc R U . . .
H52C H 0.213257 0.443453 0.712989 0.171 Uiso 1 1 calc R U . . .

loop_
_atom_site_aniso_label
_atom_site_aniso_U_11
_atom_site_aniso_U_22
_atom_site_aniso_U_33
_atom_site_aniso_U_23
_atom_site_aniso_U_13
_atom_site_aniso_U_12
F1 0.067(2) 0.090(3) 0.073(2) 0.003(2) 0.0060(18) -0.0111(19)
C2 0.053(4) 0.044(4) 0.051(4) 0.005(3) 0.014(3) 0.005(3)
C3 0.050(4) 0.041(3) 0.056(4) 0.001(3) -0.003(3) 0.005(3)
C4 0.057(4) 0.051(4) 0.057(4) 0.006(3) 0.002(3) -0.002(3)
C5 0.071(4) 0.046(4) 0.064(5) 0.012(3) 0.013(3) 0.003(3)
C6 0.068(4) 0.044(4) 0.046(4) 0.001(3) -0.011(3) 0.012(3)
C7 0.058(4) 0.050(4) 0.058(4) 0.003(3) -0.003(3) 0.002(3)
C8 0.078(5) 0.064(5) 0.061(4) 0.011(3) 0.006(3) 0.010(3)
C9 0.139(6) 0.072(5) 0.078(5) 0.014(4) 0.017(5) 0.026(5)
C10 0.072(5) 0.058(5) 0.055(4) 0.010(3) 0.003(4) 0.003(4)
O11 0.077(3) 0.076(3) 0.121(4) 0.022(3) -0.025(3) 0.008(3)
O12 0.068(3) 0.061(3) 0.096(3) 0.017(2) -0.003(2) 0.009(2)
C13 0.054(4) 0.048(4) 0.055(4) 0.008(3) -0.009(3) 0.003(3)
C14 0.062(4) 0.062(4) 0.069(5) -0.005(4) 0.008(4) 0.005(3)
C15 0.103(6) 0.086(5) 0.056(5) -0.011(4) 0.011(4) -0.009(4)
C16 0.115(6) 0.109(6) 0.049(5) 0.005(4) -0.011(5) -0.007(5)
C17 0.085(5) 0.105(6) 0.063(5) 0.002(4) -0.013(4) 0.002(4)
C18 0.070(4) 0.070(4) 0.050(4) 0.000(3) 0.002(3) -0.002(3)
F21 0.066(2) 0.088(3) 0.081(2) 0.008(2) -0.0014(19) 0.013(2)
C22 0.054(4) 0.055(4) 0.068(5) -0.009(3) 0.002(4) -0.001(3)
C23 0.052(4) 0.039(3) 0.054(4) -0.005(3) 0.002(3) -0.003(3)
C24 0.069(4) 0.068(4) 0.054(4) -0.005(3) -0.001(3) 0.003(3)
C25 0.073(5) 0.073(5) 0.068(5) -0.011(4) 0.008(4) -0.007(4)
C26 0.075(5) 0.074(5) 0.049(4) -0.005(4) -0.002(4) -0.025(4)
C27 0.064(4) 0.067(4) 0.060(5) 0.006(4) -0.019(4) -0.011(3)
C28 0.115(6) 0.112(6) 0.055(5) 0.000(4) -0.016(4) -0.053(5)
C29 0.199(9) 0.148(8) 0.065(5) 0.018(5) -0.012(5) -0.097(7)
C30 0.094(6) 0.068(5) 0.054(4) 0.005(4) -0.016(4) -0.014(4)
O31 0.154(5) 0.098(4) 0.181(6) 0.053(4) -0.097(5) -0.050(4)
O32 0.100(4) 0.086(4) 0.106(4) 0.016(3) -0.037(3) -0.023(3)
C33 0.055(4) 0.036(3) 0.052(4) 0.001(3) -0.001(3) 0.002(3)
C34 0.055(4) 0.065(4) 0.057(4) 0.001(3) 0.000(3) -0.001(3)
C35 0.067(5) 0.077(5) 0.066(5) -0.005(4) -0.011(4) 0.007(4)
C36 0.091(5) 0.081(5) 0.053(4) -0.002(4) -0.003(4) 0.016(4)
C37 0.081(5) 0.065(5) 0.062(5) 0.006(4) 0.016(4) 0.005(4)
C38 0.059(4) 0.061(4) 0.059(5) 0.008(3) -0.002(3) -0.003(3)
O41 0.077(3) 0.059(3) 0.103(4) 0.003(3) -0.022(3) 0.011(2)
C42 0.080(5) 0.037(4) 0.060(4) -0.002(3) -0.017(4) -0.014(3)
C43 0.118(6) 0.066(5) 0.071(5) -0.010(4) -0.022(4) -0.010(4)
C44 0.118(6) 0.071(5) 0.083(6) -0.017(4) 0.022(4) -0.005(4)
C45 0.077(5) 0.067(5) 0.096(6) -0.005(4) -0.002(4) 0.016(4)
N46 0.067(3) 0.046(3) 0.054(3) -0.006(3) -0.008(3) 0.007(3)
C47 0.062(4) 0.055(4) 0.052(4) 0.002(3) -0.004(3) 0.003(3)
C48 0.076(5) 0.050(4) 0.047(4) -0.002(3) -0.005(3) -0.003(3)
O49 0.092(3) 0.068(3) 0.075(3) 0.016(2) -0.038(3) -0.018(2)
N50 0.084(4) 0.068(4) 0.066(4) 0.020(3) -0.021(3) -0.014(3)
C51 0.080(5) 0.074(5) 0.079(5) 0.016(4) -0.008(4) -0.012(4)
C52 0.096(5) 0.106(6) 0.136(7) 0.041(5) -0.023(5) -0.038(5)

loop_
_atom_type_symbol
_atom_type_description
_atom_type_scat_dispersion_real
_atom_type_scat_dispersion_imag
_atom_type_scat_source
C C 0.0033 0.0016 'International Tables Vol C Tables 4.2.6.8 and 6.1.1.4'
H H 0.0000 0.0000 'International Tables Vol C Tables 4.2.6.8 and 6.1.1.4'
N N 0.0061 0.0033 'International Tables Vol C Tables 4.2.6.8 and 6.1.1.4'
O O 0.0106 0.0060 'International Tables Vol C Tables 4.2.6.8 and 6.1.1.4'
F F 0.0171 0.0103 'International Tables Vol C Tables 4.2.6.8 and 6.1.1.4'

loop_
_geom_angle_atom_site_label_1
_geom_angle_atom_site_label_2
_geom_angle_atom_site_label_3
_geom_angle
_geom_angle_site_symmetry_1
_geom_angle_site_symmetry_3
_geom_angle_publ_flag
C7 C2 F1 117.1(5) . . ?
C7 C2 C3 124.6(5) . . ?
F1 C2 C3 118.3(5) . . ?
C4 C3 C2 114.9(5) . . ?
C4 C3 C13 122.2(5) . . ?
C2 C3 C13 122.8(5) . . ?
C3 C4 C5 121.7(5) . . ?
C3 C4 H4 119.1 . . ?
C5 C4 H4 119.1 . . ?
C6 C5 C4 120.7(5) . . ?
C6 C5 H5 119.7 . . ?
C4 C5 H5 119.7 . . ?
C7 C6 C5 118.1(5) . . ?
C7 C6 C8 120.3(5) . . ?
C5 C6 C8 121.6(6) . . ?
C2 C7 C6 119.9(5) . . ?
C2 C7 H7 120.0 . . ?
C6 C7 H7 120.0 . . ?
C9 C8 C10 112.9(5) . . ?
C9 C8 C6 114.9(5) . . ?
C10 C8 C6 106.6(5) . . ?
C9 C8 H8 107.4 . . ?
C10 C8 H8 107.4 . . ?
C6 C8 H8 107.4 . . ?
C8 C9 H9A 109.5 . . ?
C8 C9 H9B 109.5 . . ?
H9A C9 H9B 109.5 . . ?
C8 C9 H9C 109.5 . . ?
H9A C9 H9C 109.5 . . ?
H9B C9 H9C 109.5 . . ?
O11 C10 O12 122.6(6) . . ?
O11 C10 C8 122.6(6) . . ?
O12 C10 C8 114.8(6) . . ?
C10 O12 H12 109.5 . . ?
C18 C13 C14 118.7(6) . . ?
C18 C13 C3 119.0(6) . . ?
C14 C13 C3 122.3(5) . . ?
C15 C14 C13 119.9(6) . . ?
C15 C14 H14 120.0 . . ?
C13 C14 H14 120.0 . . ?
C16 C15 C14 121.2(7) . . ?
C16 C15 H15 119.4 . . ?
C14 C15 H15 119.4 . . ?
C17 C16 C15 119.0(6) . . ?
C17 C16 H16 120.5 . . ?
C15 C16 H16 120.5 . . ?
C16 C17 C18 120.4(6) . . ?
C16 C17 H17 119.8 . . ?
C18 C17 H17 119.8 . . ?
C13 C18 C17 120.8(6) . . ?
C13 C18 H18 119.6 . . ?
C17 C18 H18 119.6 . . ?
C27 C22 F21 117.7(6) . . ?
C27 C22 C23 125.1(6) . . ?
F21 C22 C23 117.1(5) . . ?
C22 C23 C24 114.6(5) . . ?
C22 C23 C33 123.3(5) . . ?
C24 C23 C33 122.1(5) . . ?
C25 C24 C23 121.8(6) . . ?
C25 C24 H24 119.1 . . ?
C23 C24 H24 119.1 . . ?
C24 C25 C26 121.6(6) . . ?
C24 C25 H25 119.2 . . ?
C26 C25 H25 119.2 . . ?
C25 C26 C27 118.2(6) . . ?
C25 C26 C28 121.2(7) . . ?
C27 C26 C28 120.6(7) . . ?
C22 C27 C26 118.7(6) . . ?
C22 C27 H27 120.7 . . ?
C26 C27 H27 120.7 . . ?
C29 C28 C30 114.7(6) . . ?
C29 C28 C26 116.3(6) . . ?
C30 C28 C26 109.9(6) . . ?
C29 C28 H28 104.9 . . ?
C30 C28 H28 104.9 . . ?
C26 C28 H28 104.9 . . ?
C28 C29 H29A 109.5 . . ?
C28 C29 H29B 109.5 . . ?
H29A C29 H29B 109.5 . . ?
C28 C29 H29C 109.5 . . ?
H29A C29 H29C 109.5 . . ?
H29B C29 H29C 109.5 . . ?
O31 C30 O32 120.9(6) . . ?
O31 C30 C28 124.4(7) . . ?
O32 C30 C28 114.7(6) . . ?
C30 O32 H32 109.5 . . ?
C34 C33 C38 118.3(5) . . ?
C34 C33 C23 120.1(5) . . ?
C38 C33 C23 121.6(5) . . ?
C35 C34 C33 120.9(6) . . ?
C35 C34 H34 119.6 . . ?
C33 C34 H34 119.6 . . ?
C36 C35 C34 120.3(6) . . ?
C36 C35 H35 119.8 . . ?
C34 C35 H35 119.8 . . ?
C35 C36 C37 119.4(6) . . ?
C35 C36 H36 120.3 . . ?
C37 C36 H36 120.3 . . ?
C36 C37 C38 120.9(6) . . ?
C36 C37 H37 119.6 . . ?
C38 C37 H37 119.6 . . ?
C37 C38 C33 120.3(5) . . ?
C37 C38 H38 119.9 . . ?
C33 C38 H38 119.9 . . ?
O41 C42 N46 125.2(6) . . ?
O41 C42 C43 127.1(6) . . ?
N46 C42 C43 107.7(6) . . ?
C42 C43 C44 105.4(5) . . ?
C42 C43 H43A 110.7 . . ?
C44 C43 H43A 110.7 . . ?
C42 C43 H43B 110.7 . . ?
C44 C43 H43B 110.7 . . ?
H43A C43 H43B 108.8 . . ?
C43 C44 C45 103.7(5) . . ?
C43 C44 H44A 111.0 . . ?
C45 C44 H44A 111.0 . . ?
C43 C44 H44B 111.0 . . ?
C45 C44 H44B 111.0 . . ?
H44A C44 H44B 109.0 . . ?
N46 C45 C44 103.5(5) . . ?
N46 C45 H45A 111.1 . . ?
C44 C45 H45A 111.1 . . ?
N46 C45 H45B 111.1 . . ?
C44 C45 H45B 111.1 . . ?
H45A C45 H45B 109.0 . . ?
C42 N46 C47 123.7(5) . . ?
C42 N46 C45 113.6(5) . . ?
C47 N46 C45 122.1(5) . . ?
N46 C47 C51 113.5(5) . . ?
N46 C47 C48 109.8(5) . . ?
C51 C47 C48 111.5(5) . . ?
N46 C47 H47 107.2 . . ?
C51 C47 H47 107.2 . . ?
C48 C47 H47 107.2 . . ?
O49 C48 N50 122.9(5) . . ?
O49 C48 C47 120.5(5) . . ?
N50 C48 C47 116.6(5) . . ?
C48 N50 H50A 120.0 . . ?
C48 N50 H50B 120.0 . . ?
H50A N50 H50B 120.0 . . ?
C47 C51 C52 113.0(5) . . ?
C47 C51 H51A 109.0 . . ?
C52 C51 H51A 109.0 . . ?
C47 C51 H51B 109.0 . . ?
C52 C51 H51B 109.0 . . ?
H51A C51 H51B 107.8 . . ?
C51 C52 H52A 109.5 . . ?
C51 C52 H52B 109.5 . . ?
H52A C52 H52B 109.5 . . ?
C51 C52 H52C 109.5 . . ?
H52A C52 H52C 109.5 . . ?
H52B C52 H52C 109.5 . . ?

loop_
_geom_bond_atom_site_label_1
_geom_bond_atom_site_label_2
_geom_bond_distance
_geom_bond_site_symmetry_2
_geom_bond_publ_flag
F1 C2 1.361(5) . ?
C2 C7 1.357(7) . ?
C2 C3 1.387(7) . ?
C3 C4 1.386(7) . ?
C3 C13 1.488(7) . ?
C4 C5 1.394(7) . ?
C4 H4 0.9300 . ?
C5 C6 1.388(7) . ?
C5 H5 0.9300 . ?
C6 C7 1.374(7) . ?
C6 C8 1.529(7) . ?
C7 H7 0.9300 . ?
C8 C9 1.490(7) . ?
C8 C10 1.525(7) . ?
C8 H8 0.9800 . ?
C9 H9A 0.9600 . ?
C9 H9B 0.9600 . ?
C9 H9C 0.9600 . ?
C10 O11 1.191(6) . ?
C10 O12 1.316(6) . ?
O12 H12 0.8200 . ?
C13 C18 1.377(7) . ?
C13 C14 1.385(7) . ?
C14 C15 1.373(7) . ?
C14 H14 0.9300 . ?
C15 C16 1.372(8) . ?
C15 H15 0.9300 . ?
C16 C17 1.371(8) . ?
C16 H16 0.9300 . ?
C17 C18 1.378(7) . ?
C17 H17 0.9300 . ?
C18 H18 0.9300 . ?
F21 C22 1.370(6) . ?
C22 C27 1.365(7) . ?
C22 C23 1.379(7) . ?
C23 C24 1.388(7) . ?
C23 C33 1.485(7) . ?
C24 C25 1.369(7) . ?
C24 H24 0.9300 . ?
C25 C26 1.376(8) . ?
C25 H25 0.9300 . ?
C26 C27 1.379(8) . ?
C26 C28 1.529(8) . ?
C27 H27 0.9300 . ?
C28 C29 1.437(8) . ?
C28 C30 1.502(8) . ?
C28 H28 0.9800 . ?
C29 H29A 0.9600 . ?
C29 H29B 0.9600 . ?
C29 H29C 0.9600 . ?
C30 O31 1.163(7) . ?
C30 O32 1.292(7) . ?
O32 H32 0.8200 . ?
C33 C34 1.383(7) . ?
C33 C38 1.386(7) . ?
C34 C35 1.378(7) . ?
C34 H34 0.9300 . ?
C35 C36 1.368(8) . ?
C35 H35 0.9300 . ?
C36 C37 1.368(8) . ?
C36 H36 0.9300 . ?
C37 C38 1.377(7) . ?
C37 H37 0.9300 . ?
C38 H38 0.9300 . ?
O41 C42 1.218(6) . ?
C42 N46 1.345(6) . ?
C42 C43 1.493(8) . ?
C43 C44 1.516(8) . ?
C43 H43A 0.9700 . ?
C43 H43B 0.9700 . ?
C44 C45 1.517(8) . ?
C44 H44A 0.9700 . ?
C44 H44B 0.9700 . ?
C45 N46 1.456(6) . ?
C45 H45A 0.9700 . ?
C45 H45B 0.9700 . ?
N46 C47 1.446(6) . ?
C47 C51 1.515(7) . ?
C47 C48 1.531(7) . ?
C47 H47 0.9800 . ?
C48 O49 1.231(6) . ?
C48 N50 1.307(6) . ?
N50 H50A 0.8600 . ?
N50 H50B 0.8600 . ?
C51 C52 1.515(7) . ?
C51 H51A 0.9700 . ?
C51 H51B 0.9700 . ?
C52 H52A 0.9600 . ?
C52 H52B 0.9600 . ?
C52 H52C 0.9600 . ?

loop_
_geom_torsion_atom_site_label_1
_geom_torsion_atom_site_label_2
_geom_torsion_atom_site_label_3
_geom_torsion_atom_site_label_4
_geom_torsion
_geom_torsion_site_symmetry_1
_geom_torsion_site_symmetry_2
_geom_torsion_site_symmetry_3
_geom_torsion_site_symmetry_4
_geom_torsion_publ_flag
C7 C2 C3 C4 2.4(8) . . . . ?
F1 C2 C3 C4 -177.0(4) . . . . ?
C7 C2 C3 C13 -178.9(5) . . . . ?
F1 C2 C3 C13 1.7(8) . . . . ?
C2 C3 C4 C5 -2.4(8) . . . . ?
C13 C3 C4 C5 178.9(5) . . . . ?
C3 C4 C5 C6 1.0(8) . . . . ?
C4 C5 C6 C7 0.7(8) . . . . ?
C4 C5 C6 C8 -176.9(5) . . . . ?
F1 C2 C7 C6 178.6(4) . . . . ?
C3 C2 C7 C6 -0.8(8) . . . . ?
C5 C6 C7 C2 -0.8(8) . . . . ?
C8 C6 C7 C2 176.9(5) . . . . ?
C7 C6 C8 C9 136.0(6) . . . . ?
C5 C6 C8 C9 -46.4(8) . . . . ?
C7 C6 C8 C10 -98.3(6) . . . . ?
C5 C6 C8 C10 79.3(7) . . . . ?
C9 C8 C10 O11 -134.1(6) . . . . ?
C6 C8 C10 O11 99.0(7) . . . . ?
C9 C8 C10 O12 49.8(7) . . . . ?
C6 C8 C10 O12 -77.2(6) . . . . ?
C4 C3 C13 C18 48.0(8) . . . . ?
C2 C3 C13 C18 -130.6(6) . . . . ?
C4 C3 C13 C14 -130.4(6) . . . . ?
C2 C3 C13 C14 51.0(8) . . . . ?
C18 C13 C14 C15 -0.6(8) . . . . ?
C3 C13 C14 C15 177.8(5) . . . . ?
C13 C14 C15 C16 1.0(10) . . . . ?
C14 C15 C16 C17 -0.2(11) . . . . ?
C15 C16 C17 C18 -1.1(11) . . . . ?
C14 C13 C18 C17 -0.6(9) . . . . ?
C3 C13 C18 C17 -179.1(5) . . . . ?
C16 C17 C18 C13 1.5(10) . . . . ?
C27 C22 C23 C24 -1.0(8) . . . . ?
F21 C22 C23 C24 -178.6(5) . . . . ?
C27 C22 C23 C33 178.0(5) . . . . ?
F21 C22 C23 C33 0.4(8) . . . . ?
C22 C23 C24 C25 0.5(8) . . . . ?
C33 C23 C24 C25 -178.5(5) . . . . ?
C23 C24 C25 C26 0.4(9) . . . . ?
C24 C25 C26 C27 -0.8(9) . . . . ?
C24 C25 C26 C28 178.0(6) . . . . ?
F21 C22 C27 C26 178.2(5) . . . . ?
C23 C22 C27 C26 0.6(9) . . . . ?
C25 C26 C27 C22 0.3(9) . . . . ?
C28 C26 C27 C22 -178.5(5) . . . . ?
C25 C26 C28 C29 -106.8(9) . . . . ?
C27 C26 C28 C29 72.0(9) . . . . ?
C25 C26 C28 C30 120.8(7) . . . . ?
C27 C26 C28 C30 -60.4(8) . . . . ?
C29 C28 C30 O31 -12.8(11) . . . . ?
C26 C28 C30 O31 120.4(8) . . . . ?
C29 C28 C30 O32 166.5(7) . . . . ?
C26 C28 C30 O32 -60.3(8) . . . . ?
C22 C23 C33 C34 -129.1(6) . . . . ?
C24 C23 C33 C34 49.9(7) . . . . ?
C22 C23 C33 C38 51.5(8) . . . . ?
C24 C23 C33 C38 -129.5(6) . . . . ?
C38 C33 C34 C35 0.2(8) . . . . ?
C23 C33 C34 C35 -179.2(5) . . . . ?
C33 C34 C35 C36 -0.4(9) . . . . ?
C34 C35 C36 C37 0.7(10) . . . . ?
C35 C36 C37 C38 -0.8(9) . . . . ?
C36 C37 C38 C33 0.5(9) . . . . ?
C34 C33 C38 C37 -0.2(8) . . . . ?
C23 C33 C38 C37 179.2(5) . . . . ?
O41 C42 C43 C44 166.4(6) . . . . ?
N46 C42 C43 C44 -14.2(7) . . . . ?
C42 C43 C44 C45 23.1(7) . . . . ?
C43 C44 C45 N46 -23.4(6) . . . . ?
O41 C42 N46 C47 6.4(9) . . . . ?
C43 C42 N46 C47 -173.0(5) . . . . ?
O41 C42 N46 C45 178.0(6) . . . . ?
C43 C42 N46 C45 -1.4(7) . . . . ?
C44 C45 N46 C42 16.2(7) . . . . ?
C44 C45 N46 C47 -172.0(5) . . . . ?
C42 N46 C47 C51 114.4(6) . . . . ?
C45 N46 C47 C51 -56.5(7) . . . . ?
C42 N46 C47 C48 -120.0(6) . . . . ?
C45 N46 C47 C48 69.1(6) . . . . ?
N46 C47 C48 O49 -116.4(6) . . . . ?
C51 C47 C48 O49 10.4(8) . . . . ?
N46 C47 C48 N50 63.8(6) . . . . ?
C51 C47 C48 N50 -169.4(5) . . . . ?
N46 C47 C51 C52 -58.6(7) . . . . ?
C48 C47 C51 C52 176.7(5) . . . . ?
